data_5000157
loop_
_publ_author_name
'Luger, Peter'
'Zaki, Chakib'
'Buschmann, J\"urgen'
'Rudert, Rainer'

_publ_section_title
;
 Ethylene Oxide--X-Ray Structure Analysis (at 150 K) and ab initio Calculations
;
_journal_issue 3
_journal_name_full 'Angewandte Chemie, International Edition'
_journal_page_first 276
_journal_page_last 277
_journal_paper_doi 10.1002/anie.198602761
_journal_volume 25
_journal_year 1986
_chemical_formula_sum 'C2 H4 O'
_space_group_IT_number 14
_symmetry_cell_setting monoclinic
_symmetry_space_group_name_Hall '-P 2yn'
_symmetry_space_group_name_H-M 'P 1 21/n 1'
_cell_angle_alpha 90
_cell_angle_beta 100.00(8)
_cell_angle_gamma 90
_cell_formula_units_Z 4
_cell_length_a 4.645(4)
_cell_length_b 8.407(6)
_cell_length_c 6.664(7)
_cod_original_sg_symbol_H-M 'P 21/n'
_cod_original_formula_sum 'C2 H4 O1'
_cod_database_code 5000157

loop_
_symmetry_equiv_pos_site_id
_symmetry_equiv_pos_as_xyz
1 x,y,z
2 1/2-x,1/2+y,1/2-z
3 -x,-y,-z
4 -1/2+x,-1/2-y,-1/2+z

loop_
_atom_site_label
_atom_site_type_symbol
_atom_site_fract_x
_atom_site_fract_y
_atom_site_fract_z
O1 O 0.8843(4) 0.3283(2) 0.8721(3)
C1 C 0.8556(6) 0.4373(3) 0.7058(4)
C2 C 1.1340(7) 0.3646(3) 0.7804(5)
H1 H 0.750(7) 0.386(3) 0.586(5)
H2 H 0.831(6) 0.542(4) 0.746(4)
H3 H 1.280(7) 0.434(3) 0.860(5)
H4 H 1.180(6) 0.281(4) 0.699(5)

loop_
_atom_type_symbol
_atom_type_radius_bond
C 0.68
H 0.23
O 0.68
